data_1576207
loop_
_publ_author_name
'Escoud&#xe9;, Emile'
'Pedr&#xf3;n, Manuel'
'Bourqui, Lilian'
'Gontard, Geoffrey'
'Vitale, Maxime R.'
'Ciofini, Ilaria'
'Lakhdar, Sami'
'Grimaud, Laurence'

_publ_section_title
;
 Photochemical activation of pincer-ligated phosphoranides: mechanistic
 insight for reduction of aryl halides.
;
_journal_issue 1
_journal_name_full 'Chemical science'
_journal_page_first 579
_journal_page_last 584
_journal_paper_doi 10.1039/d5sc06960b
_journal_volume 17
_journal_year 2026
_chemical_formula_moiety '0.75(C41 H51 F N O2 P) 0.25(C42 H54 N O2 P)'
_chemical_formula_sum 'C41.25 H51.75 F0.75 N O2 P'
_chemical_formula_weight 638.80
_space_group_crystal_system monoclinic
_space_group_IT_number 14
_space_group_name_Hall '-P 2yn'
_space_group_name_H-M_alt 'P 1 21/n 1'
_atom_sites_solution_hydrogens geom
_atom_sites_solution_primary dual
_atom_sites_solution_secondary difmap
_audit_creation_method SHELXL-2019/3
_audit_update_record
;
2025-10-01 deposited with the CCDC.	2025-11-03 downloaded from the CCDC.
;
_cell_angle_alpha 90
_cell_angle_beta 90.184(2)
_cell_angle_gamma 90
_cell_formula_units_Z 4
_cell_length_a 10.5896(4)
_cell_length_b 15.6048(5)
_cell_length_c 22.7972(7)
_cell_measurement_reflns_used 7715
_cell_measurement_temperature 200(1)
_cell_measurement_theta_max 24.03
_cell_measurement_theta_min 2.33
_cell_volume 3767.2(2)
_computing_cell_refinement 'Bruker SAINT'
_computing_data_collection 'Bruker APEX2'
_computing_data_reduction 'Bruker SAINT'
_computing_molecular_graphics 'SXGRAPH (Farrugia, 2012)'
_computing_structure_refinement 'SHELXL (Sheldrick, 2015)'
_computing_structure_solution 'SHELXT (Sheldrick, 2015)'
_diffrn_ambient_temperature 200(1)
_diffrn_detector 'CCD plate'
_diffrn_detector_type 'Bruker APEX-II'
_diffrn_measured_fraction_theta_full 0.999
_diffrn_measured_fraction_theta_max 0.999
_diffrn_measurement_device '\k-geometry diffractometer'
_diffrn_measurement_device_type 'Bruker APEX-II'
_diffrn_measurement_method '\f and \w scans'
_diffrn_radiation_monochromator 'curved graphite'
_diffrn_radiation_probe x-ray
_diffrn_radiation_type 'Mo K\a'
_diffrn_radiation_wavelength 0.71073
_diffrn_reflns_av_R_equivalents 0.0340
_diffrn_reflns_av_unetI/netI 0.0390
_diffrn_reflns_Laue_measured_fraction_full 0.999
_diffrn_reflns_Laue_measured_fraction_max 0.999
_diffrn_reflns_limit_h_max 13
_diffrn_reflns_limit_h_min -13
_diffrn_reflns_limit_k_max 19
_diffrn_reflns_limit_k_min -16
_diffrn_reflns_limit_l_max 23
_diffrn_reflns_limit_l_min -28
_diffrn_reflns_number 33757
_diffrn_reflns_point_group_measured_fraction_full 0.999
_diffrn_reflns_point_group_measured_fraction_max 0.999
_diffrn_reflns_theta_full 26.372
_diffrn_reflns_theta_max 26.372
_diffrn_reflns_theta_min 2.118
_diffrn_source 'fine-focus sealed tube'
_exptl_absorpt_coefficient_mu 0.110
_exptl_absorpt_correction_T_max 1.00
_exptl_absorpt_correction_T_min 0.92
_exptl_absorpt_correction_type numerical
_exptl_absorpt_process_details
; 
 SADABS 2016/2: Krause, L., Herbst-Irmer, R., Sheldrick G.M. & Stalke D.,
 J. Appl. Cryst. 48 (2015) 3-10
;
_exptl_crystal_colour colourless
_exptl_crystal_density_diffrn 1.126
_exptl_crystal_density_method 'not measured'
_exptl_crystal_description prism
_exptl_crystal_F_000 1376
_exptl_crystal_size_max 0.35
_exptl_crystal_size_mid 0.20
_exptl_crystal_size_min 0.15
_refine_diff_density_max 0.692
_refine_diff_density_min -0.396
_refine_diff_density_rms 0.045
_refine_ls_extinction_method none
_refine_ls_goodness_of_fit_ref 1.089
_refine_ls_hydrogen_treatment constr
_refine_ls_matrix_type full
_refine_ls_number_parameters 543
_refine_ls_number_reflns 7708
_refine_ls_number_restraints 208
_refine_ls_restrained_S_all 1.079
_refine_ls_R_factor_all 0.1120
_refine_ls_R_factor_gt 0.0768
_refine_ls_shift/su_max 0.001
_refine_ls_shift/su_mean 0.000
_refine_ls_structure_factor_coef Fsqd
_refine_ls_weighting_details 'w=1/[\s^2^(Fo^2^)+(0.0502P)^2^+4.3886P] where P=(Fo^2^+2Fc^2^)/3'
_refine_ls_weighting_scheme calc
_refine_ls_wR_factor_gt 0.1674
_refine_ls_wR_factor_ref 0.1835
_reflns_number_gt 5396
_reflns_number_total 7708
_reflns_threshold_expression 'I > 2\s(I)'
_cod_data_source_file d5sc06960b3.cif
_cod_data_source_block ee500
_cod_depositor_comments 'Adding full bibliography for 1576202--1576209.cif.'
_cod_original_sg_symbol_H-M 'P 21/n'
_cod_database_code 1576207
_shelx_shelxl_version_number 2019/3
_shelx_space_group_comment
;
The symmetry employed for this shelxl refinement is uniquely defined
by the following loop, which should always be used as a source of
symmetry information in preference to the above space-group names.
They are only intended as comments.
;

loop_
_space_group_symop_operation_xyz
'x, y, z'
'-x+1/2, y+1/2, -z+1/2'
'-x, -y, -z'
'x-1/2, -y-1/2, z-1/2'

loop_
_atom_site_label
_atom_site_type_symbol
_atom_site_fract_x
_atom_site_fract_y
_atom_site_fract_z
_atom_site_U_iso_or_equiv
_atom_site_adp_type
_atom_site_occupancy
_atom_site_site_symmetry_order
_atom_site_calc_flag
_atom_site_refinement_flags_posn
_atom_site_refinement_flags_adp
_atom_site_refinement_flags_occupancy
_atom_site_disorder_assembly
_atom_site_disorder_group
P1 P 0.89534(6) 0.58473(5) 0.70572(4) 0.0407(2) Uani 1 1 d . . . . .
F1 F 1.0512(5) 0.9040(2) 0.82331(17) 0.0995(13) Uani 0.75 1 d . . P A 1
O1 O 0.88542(17) 0.61731(14) 0.63401(9) 0.0491(6) Uani 1 1 d . . . . .
O2 O 0.89302(17) 0.53867(17) 0.77503(9) 0.0547(6) Uani 1 1 d . . . . .
N1 N 0.73382(19) 0.57412(16) 0.70461(10) 0.0388(6) Uani 1 1 d . . . . .
C1 C 0.7652(3) 0.62770(19) 0.61261(14) 0.0426(7) Uani 1 1 d . . . . .
C2 C 0.7359(3) 0.6575(2) 0.55697(15) 0.0502(8) Uani 1 1 d . . . . .
C3 C 0.6073(3) 0.6633(2) 0.54412(15) 0.0548(9) Uani 1 1 d . . . . .
H3 H 0.582893 0.684078 0.506577 0.066 Uiso 1 1 calc R U . . .
C4 C 0.5130(3) 0.6404(2) 0.58343(15) 0.0542(9) Uani 1 1 d . . . . .
C5 C 0.5475(3) 0.6086(2) 0.63809(14) 0.0475(8) Uani 1 1 d . . . . .
H5 H 0.484822 0.590871 0.665217 0.057 Uiso 1 1 calc R U . . .
C6 C 0.6742(2) 0.60293(19) 0.65257(13) 0.0402(7) Uani 1 1 d . . . . .
C7 C 0.6803(2) 0.54946(19) 0.75841(12) 0.0371(6) Uani 1 1 d . . . . .
C8 C 0.5550(2) 0.53959(18) 0.77429(13) 0.0380(7) Uani 1 1 d . . . . .
H8 H 0.489461 0.549891 0.746639 0.046 Uiso 1 1 calc R U . . .
C9 C 0.5265(2) 0.51449(19) 0.83103(13) 0.0407(7) Uani 1 1 d . . . . .
C10 C 0.6242(3) 0.5012(2) 0.87064(14) 0.0539(9) Uani 1 1 d . . . . .
H10 H 0.603383 0.485169 0.909626 0.065 Uiso 1 1 calc R U . . .
C11 C 0.7517(3) 0.5101(3) 0.85626(14) 0.0595(10) Uani 1 1 d . . . . .
C12 C 0.7759(2) 0.5320(2) 0.79899(13) 0.0476(8) Uani 1 1 d . . . . .
C13 C 0.8405(3) 0.6803(3) 0.51284(17) 0.0677(11) Uani 1 1 d . . . . .
C14 C 0.9232(4) 0.6017(3) 0.50228(18) 0.0812(13) Uani 1 1 d . . . . .
H14A H 0.871266 0.555017 0.486547 0.122 Uiso 1 1 calc R U . . .
H14B H 0.989692 0.616009 0.474124 0.122 Uiso 1 1 calc R U . . .
H14C H 0.961774 0.583552 0.539397 0.122 Uiso 1 1 calc R U . . .
C15 C 0.9216(4) 0.7537(3) 0.5375(2) 0.0928(15) Uani 1 1 d . . . . .
H15A H 0.868235 0.804039 0.544245 0.139 Uiso 1 1 calc R U . . .
H15B H 0.960116 0.735684 0.574664 0.139 Uiso 1 1 calc R U . . .
H15C H 0.988035 0.768141 0.509390 0.139 Uiso 1 1 calc R U . . .
C16 C 0.7846(4) 0.7082(4) 0.4534(2) 0.1011(17) Uani 1 1 d . . . . .
H16A H 0.730954 0.758685 0.459002 0.152 Uiso 1 1 calc R U . . .
H16B H 0.853190 0.722232 0.426301 0.152 Uiso 1 1 calc R U . . .
H16C H 0.733894 0.661317 0.437009 0.152 Uiso 1 1 calc R U . . .
C17A C 0.3821(19) 0.6423(11) 0.5615(7) 0.055(3) Uani 0.6 1 d . . P B 1
C18A C 0.3406(15) 0.7335(8) 0.5411(8) 0.090(4) Uani 0.6 1 d . . P B 1
H18A H 0.253137 0.731399 0.526977 0.136 Uiso 0.6 1 calc R U P B 1
H18B H 0.346567 0.773370 0.574223 0.136 Uiso 0.6 1 calc R U P B 1
H18C H 0.395866 0.752917 0.509432 0.136 Uiso 0.6 1 calc R U P B 1
C19A C 0.2866(6) 0.6145(9) 0.6071(4) 0.112(4) Uani 0.6 1 d . . P B 1
H19A H 0.201496 0.616979 0.590120 0.168 Uiso 0.6 1 calc R U P B 1
H19B H 0.305040 0.555692 0.619508 0.168 Uiso 0.6 1 calc R U P B 1
H19C H 0.291464 0.652862 0.641029 0.168 Uiso 0.6 1 calc R U P B 1
C20A C 0.3569(7) 0.5843(6) 0.5059(4) 0.090(2) Uani 0.6 1 d . . P B 1
H20A H 0.268029 0.589165 0.494212 0.135 Uiso 0.6 1 calc R U P B 1
H20B H 0.410828 0.603207 0.473554 0.135 Uiso 0.6 1 calc R U P B 1
H20C H 0.376098 0.524430 0.515453 0.135 Uiso 0.6 1 calc R U P B 1
C17B C 0.359(3) 0.656(2) 0.5727(14) 0.070(5) Uani 0.4 1 d . . P B 2
C18B C 0.2965(10) 0.6944(10) 0.6264(6) 0.093(4) Uani 0.4 1 d . . P B 2
H18D H 0.300835 0.653501 0.658948 0.140 Uiso 0.4 1 calc R U P B 2
H18E H 0.340647 0.747279 0.637436 0.140 Uiso 0.4 1 calc R U P B 2
H18F H 0.207970 0.707479 0.617555 0.140 Uiso 0.4 1 calc R U P B 2
C19B C 0.3147(12) 0.5660(10) 0.5631(10) 0.128(6) Uani 0.4 1 d . . P B 2
H19D H 0.323523 0.533439 0.599608 0.192 Uiso 0.4 1 calc R U P B 2
H19E H 0.225937 0.566423 0.550848 0.192 Uiso 0.4 1 calc R U P B 2
H19F H 0.365983 0.539153 0.532414 0.192 Uiso 0.4 1 calc R U P B 2
C20B C 0.354(2) 0.716(2) 0.5233(13) 0.148(12) Uani 0.4 1 d . . P B 2
H20D H 0.385031 0.772006 0.535892 0.222 Uiso 0.4 1 calc R U P B 2
H20E H 0.406106 0.694249 0.491211 0.222 Uiso 0.4 1 calc R U P B 2
H20F H 0.266060 0.721519 0.509646 0.222 Uiso 0.4 1 calc R U P B 2
C21A C 0.3886(3) 0.5029(2) 0.85118(14) 0.0480(8) Uani 0.8 1 d . . P C 1
C22A C 0.3555(6) 0.5748(4) 0.8919(3) 0.0871(19) Uani 0.8 1 d . . P C 1
H22A H 0.366542 0.629631 0.871656 0.131 Uiso 0.8 1 calc R U P C 1
H22B H 0.267424 0.568846 0.904324 0.131 Uiso 0.8 1 calc R U P C 1
H22C H 0.410910 0.572807 0.926405 0.131 Uiso 0.8 1 calc R U P C 1
C23A C 0.2976(4) 0.5047(6) 0.7989(2) 0.088(2) Uani 0.8 1 d . . P C 1
H23A H 0.318354 0.457893 0.771875 0.132 Uiso 0.8 1 calc R U P C 1
H23B H 0.210782 0.497631 0.812838 0.132 Uiso 0.8 1 calc R U P C 1
H23C H 0.305344 0.559622 0.778369 0.132 Uiso 0.8 1 calc R U P C 1
C24A C 0.3732(5) 0.4166(4) 0.8804(4) 0.0899(19) Uani 0.8 1 d . . P C 1
H24A H 0.395527 0.371175 0.852594 0.135 Uiso 0.8 1 calc R U P C 1
H24B H 0.428714 0.413311 0.914759 0.135 Uiso 0.8 1 calc R U P C 1
H24C H 0.285227 0.409350 0.892678 0.135 Uiso 0.8 1 calc R U P C 1
C21B C 0.3886(3) 0.5029(2) 0.85118(14) 0.0480(8) Uani 0.2 1 d . . P C 2
C22B C 0.324(2) 0.588(2) 0.842(2) 0.143(14) Uani 0.2 1 d . . P C 2
H22D H 0.367072 0.632066 0.864461 0.214 Uiso 0.2 1 calc R U P C 2
H22E H 0.326465 0.602423 0.799900 0.214 Uiso 0.2 1 calc R U P C 2
H22F H 0.235733 0.583435 0.854378 0.214 Uiso 0.2 1 calc R U P C 2
C23B C 0.319(3) 0.438(2) 0.8154(14) 0.119(11) Uani 0.2 1 d . . P C 2
H23D H 0.358627 0.381290 0.820571 0.179 Uiso 0.2 1 calc R U P C 2
H23E H 0.230821 0.434751 0.828390 0.179 Uiso 0.2 1 calc R U P C 2
H23F H 0.321553 0.453738 0.773911 0.179 Uiso 0.2 1 calc R U P C 2
C24B C 0.372(2) 0.477(3) 0.9174(10) 0.117(11) Uani 0.2 1 d . . P C 2
H24D H 0.416139 0.518929 0.942248 0.176 Uiso 0.2 1 calc R U P C 2
H24E H 0.281620 0.477558 0.927166 0.176 Uiso 0.2 1 calc R U P C 2
H24F H 0.406612 0.420131 0.923938 0.176 Uiso 0.2 1 calc R U P C 2
C25 C 0.8580(3) 0.5000(4) 0.90140(17) 0.0962(18) Uani 1 1 d . . . . .
C26 C 0.8059(4) 0.4827(5) 0.96275(19) 0.153(3) Uani 1 1 d . . . . .
H26A H 0.751781 0.530506 0.974717 0.229 Uiso 1 1 calc R U . . .
H26B H 0.756426 0.429629 0.962269 0.229 Uiso 1 1 calc R U . . .
H26C H 0.876098 0.476882 0.990582 0.229 Uiso 1 1 calc R U . . .
C27 C 0.9419(5) 0.4259(5) 0.8828(2) 0.132(3) Uani 1 1 d . . . . .
H27A H 0.975260 0.437057 0.843479 0.198 Uiso 1 1 calc R U . . .
H27B H 1.012134 0.420100 0.910614 0.198 Uiso 1 1 calc R U . . .
H27C H 0.892461 0.372847 0.882302 0.198 Uiso 1 1 calc R U . . .
C28 C 0.9357(4) 0.5830(5) 0.90384(19) 0.128(3) Uani 1 1 d . . . . .
H28A H 0.881253 0.630619 0.915851 0.192 Uiso 1 1 calc R U . . .
H28B H 1.004713 0.576424 0.932247 0.192 Uiso 1 1 calc R U . . .
H28C H 0.970866 0.595035 0.864977 0.192 Uiso 1 1 calc R U . . .
C29 C 1.0211(3) 0.5101(2) 0.68632(14) 0.0448(7) Uani 1 1 d . . . . .
H29A H 1.061243 0.529209 0.649403 0.054 Uiso 1 1 calc R U . . .
H29B H 1.086370 0.510579 0.717506 0.054 Uiso 1 1 calc R U . . .
C30 C 0.9727(3) 0.4207(2) 0.67863(13) 0.0460(7) Uani 1 1 d . . . . .
C31 C 0.8859(4) 0.4005(2) 0.63539(14) 0.0585(9) Uani 1 1 d . . . . .
H31 H 0.853739 0.444468 0.610717 0.070 Uiso 1 1 calc R U . . .
C32 C 0.8450(4) 0.3168(3) 0.62757(17) 0.0732(11) Uani 1 1 d . . . . .
H32 H 0.785796 0.303811 0.597441 0.088 Uiso 1 1 calc R U . . .
C33 C 0.8899(4) 0.2523(3) 0.66335(18) 0.0736(11) Uani 1 1 d . . . . .
H33 H 0.862802 0.194852 0.657824 0.088 Uiso 1 1 calc R U . . .
C34 C 0.9733(5) 0.2721(3) 0.7065(2) 0.0829(13) Uani 1 1 d . . . . .
H34 H 1.003290 0.228196 0.731865 0.099 Uiso 1 1 calc R U . . .
C35 C 1.0152(4) 0.3551(3) 0.71412(18) 0.0691(11) Uani 1 1 d . . . . .
H35 H 1.074467 0.367312 0.744375 0.083 Uiso 1 1 calc R U . . .
C36 C 0.9525(4) 0.6824(3) 0.73753(17) 0.0336(9) Uani 0.75 1 d . . P A 1
C37 C 1.0616(5) 0.6873(4) 0.7685(3) 0.0701(18) Uani 0.75 1 d . . P A 1
H37 H 1.115193 0.638744 0.771798 0.084 Uiso 0.75 1 calc R U P A 1
C38 C 1.0948(9) 0.7649(6) 0.7956(4) 0.087(3) Uani 0.75 1 d . . P A 1
H38 H 1.173153 0.769102 0.815804 0.104 Uiso 0.75 1 calc R U P A 1
C39 C 1.0201(6) 0.8312(3) 0.7936(2) 0.0588(12) Uani 0.75 1 d . . P A 1
C40 C 0.9082(8) 0.8301(5) 0.7614(3) 0.0659(19) Uani 0.75 1 d . . P A 1
H40 H 0.856374 0.879599 0.758449 0.079 Uiso 0.75 1 calc R U P A 1
C41 C 0.8758(4) 0.7557(3) 0.7344(2) 0.0514(11) Uani 0.75 1 d . . P A 1
H41 H 0.799142 0.753170 0.712738 0.062 Uiso 0.75 1 calc R U P A 1
C42 C 0.9476(18) 0.7099(13) 0.7053(10) 0.098(6) Uani 0.25 1 d . U P A 2
H42A H 1.014464 0.715314 0.675317 0.118 Uiso 0.25 1 calc R U P A 2
H42B H 0.873951 0.742437 0.690360 0.118 Uiso 0.25 1 calc R U P A 2
C43 C 0.9863(15) 0.7495(11) 0.7494(8) 0.080(4) Uani 0.25 1 d . U P A 2
C44 C 1.104(2) 0.7397(18) 0.7771(13) 0.073(6) Uani 0.25 1 d . U P A 2
H44 H 1.161826 0.698666 0.762138 0.088 Uiso 0.25 1 calc R U P A 2
C45 C 1.136(2) 0.7843(16) 0.8219(11) 0.099(6) Uani 0.25 1 d . U P A 2
H45 H 1.215423 0.771658 0.839203 0.118 Uiso 0.25 1 calc R U P A 2
C46 C 1.063(2) 0.852(2) 0.8486(11) 0.122(9) Uani 0.25 1 d . U P A 2
H46 H 1.093310 0.889727 0.878180 0.147 Uiso 0.25 1 calc R U P A 2
C47 C 0.951(2) 0.8534(17) 0.8263(12) 0.111(7) Uani 0.25 1 d . U P A 2
H47 H 0.891791 0.889515 0.845748 0.134 Uiso 0.25 1 calc R U P A 2
C48 C 0.908(2) 0.8130(17) 0.7820(10) 0.061(5) Uani 0.25 1 d . U P A 2
H48 H 0.823654 0.823627 0.769339 0.073 Uiso 0.25 1 calc R U P A 2

loop_
_atom_site_aniso_label
_atom_site_aniso_U_11
_atom_site_aniso_U_22
_atom_site_aniso_U_33
_atom_site_aniso_U_23
_atom_site_aniso_U_13
_atom_site_aniso_U_12
P1 0.0222(3) 0.0489(5) 0.0510(5) -0.0068(4) -0.0028(3) -0.0027(3)
F1 0.166(4) 0.0407(18) 0.091(3) -0.0102(17) -0.036(2) -0.021(2)
O1 0.0263(9) 0.0588(14) 0.0621(14) 0.0150(11) 0.0003(9) -0.0038(9)
O2 0.0245(9) 0.0948(18) 0.0448(12) 0.0019(12) -0.0039(8) -0.0020(11)
N1 0.0236(10) 0.0523(15) 0.0404(13) -0.0010(11) -0.0046(9) -0.0032(10)
C1 0.0327(14) 0.0398(17) 0.0552(19) 0.0071(14) -0.0061(13) -0.0053(12)
C2 0.0425(16) 0.0487(19) 0.059(2) 0.0181(16) -0.0019(14) -0.0110(14)
C3 0.0455(17) 0.058(2) 0.061(2) 0.0245(17) -0.0120(15) -0.0136(15)
C4 0.0357(16) 0.060(2) 0.067(2) 0.0184(18) -0.0134(15) -0.0133(15)
C5 0.0306(14) 0.060(2) 0.0515(19) 0.0080(16) -0.0074(13) -0.0122(14)
C6 0.0308(13) 0.0440(17) 0.0457(17) 0.0003(13) -0.0069(12) -0.0063(12)
C7 0.0265(13) 0.0446(17) 0.0401(16) -0.0039(13) -0.0043(11) -0.0008(12)
C8 0.0232(12) 0.0435(17) 0.0474(17) -0.0026(14) -0.0076(11) -0.0022(11)
C9 0.0281(13) 0.0486(18) 0.0454(17) -0.0021(14) -0.0014(12) -0.0003(12)
C10 0.0352(15) 0.084(3) 0.0424(17) 0.0025(17) -0.0026(13) -0.0016(16)
C11 0.0302(15) 0.106(3) 0.0422(18) -0.0010(19) -0.0079(13) -0.0030(17)
C12 0.0222(13) 0.077(2) 0.0438(17) -0.0055(16) -0.0038(12) -0.0030(14)
C13 0.0504(19) 0.080(3) 0.073(3) 0.039(2) 0.0000(17) -0.0141(19)
C14 0.070(2) 0.103(3) 0.070(3) 0.029(2) 0.025(2) 0.002(2)
C15 0.064(2) 0.082(3) 0.132(4) 0.045(3) -0.001(3) -0.031(2)
C16 0.078(3) 0.139(4) 0.087(3) 0.071(3) 0.007(2) -0.019(3)
C17A 0.027(8) 0.073(6) 0.066(5) 0.026(4) -0.007(4) -0.006(4)
C18A 0.048(6) 0.074(5) 0.149(13) 0.021(6) -0.010(6) -0.002(4)
C19A 0.028(3) 0.212(12) 0.096(6) 0.076(7) -0.014(4) -0.013(6)
C20A 0.066(4) 0.106(6) 0.098(5) 0.000(5) -0.044(4) -0.024(4)
C17B 0.016(9) 0.097(11) 0.099(13) 0.022(8) -0.020(8) -0.003(7)
C18B 0.050(6) 0.115(10) 0.114(9) 0.014(8) -0.015(6) 0.038(7)
C19B 0.047(7) 0.138(11) 0.198(18) -0.046(11) -0.043(10) -0.016(7)
C20B 0.046(8) 0.27(3) 0.130(14) 0.105(19) -0.025(10) 0.030(12)
C21A 0.0288(14) 0.064(2) 0.0510(18) 0.0100(16) 0.0017(12) 0.0001(14)
C22A 0.063(3) 0.094(4) 0.105(4) -0.023(4) 0.045(3) -0.007(3)
C23A 0.0220(19) 0.170(7) 0.072(3) 0.018(4) 0.0010(19) -0.005(3)
C24A 0.045(3) 0.086(4) 0.139(6) 0.039(4) 0.007(3) -0.008(3)
C21B 0.0288(14) 0.064(2) 0.0510(18) 0.0100(16) 0.0017(12) 0.0001(14)
C22B 0.056(14) 0.102(13) 0.27(4) 0.087(19) 0.09(2) 0.033(11)
C23B 0.079(18) 0.17(2) 0.106(17) -0.022(17) 0.021(14) -0.092(18)
C24B 0.050(12) 0.24(4) 0.058(9) 0.040(13) 0.023(9) 0.004(18)
C25 0.0344(18) 0.199(6) 0.055(2) 0.029(3) -0.0141(16) -0.009(3)
C26 0.058(3) 0.346(10) 0.054(3) 0.053(4) -0.021(2) -0.028(4)
C27 0.066(3) 0.220(7) 0.109(4) 0.063(4) -0.022(3) 0.039(4)
C28 0.069(3) 0.253(8) 0.062(3) -0.003(4) -0.028(2) -0.056(4)
C29 0.0297(14) 0.0522(19) 0.0524(18) -0.0013(15) 0.0007(12) 0.0017(13)
C30 0.0440(16) 0.0479(18) 0.0462(18) -0.0004(15) 0.0049(13) 0.0026(14)
C31 0.079(2) 0.052(2) 0.0448(19) 0.0015(16) -0.0074(17) -0.0048(18)
C32 0.101(3) 0.063(3) 0.056(2) -0.005(2) -0.011(2) -0.013(2)
C33 0.105(3) 0.047(2) 0.069(3) 0.001(2) -0.001(2) -0.007(2)
C34 0.107(3) 0.052(2) 0.090(3) 0.012(2) -0.016(3) 0.008(2)
C35 0.070(2) 0.063(3) 0.074(3) 0.007(2) -0.022(2) 0.0060(19)
C36 0.0339(19) 0.032(2) 0.035(2) 0.0087(17) -0.0024(16) -0.0020(16)
C37 0.056(3) 0.041(3) 0.113(5) -0.019(3) -0.043(3) 0.003(2)
C38 0.092(5) 0.055(4) 0.112(8) -0.024(4) -0.065(5) -0.009(3)
C39 0.086(4) 0.032(2) 0.058(3) -0.007(2) 0.001(3) -0.014(2)
C40 0.086(4) 0.034(3) 0.077(5) 0.011(3) -0.004(4) 0.000(3)
C41 0.041(2) 0.035(2) 0.079(3) 0.001(2) -0.011(2) 0.0039(18)
C42 0.046(9) 0.083(14) 0.165(17) -0.020(13) -0.025(11) -0.031(10)
C43 0.059(8) 0.099(13) 0.081(10) 0.020(8) 0.000(6) -0.003(8)
C44 0.053(9) 0.078(18) 0.089(14) 0.024(10) -0.002(8) 0.032(10)
C45 0.072(11) 0.115(16) 0.109(15) 0.003(12) -0.008(9) 0.015(10)
C46 0.110(13) 0.15(2) 0.104(17) -0.034(15) -0.031(11) 0.038(13)
C47 0.105(12) 0.118(18) 0.111(15) 0.010(11) -0.027(11) 0.033(12)
C48 0.050(8) 0.072(12) 0.060(10) 0.057(7) 0.014(7) 0.012(7)

loop_
_atom_type_symbol
_atom_type_description
_atom_type_scat_dispersion_real
_atom_type_scat_dispersion_imag
_atom_type_scat_source
C C 0.0033 0.0016 'International Tables Vol C Tables 4.2.6.8 and 6.1.1.4'
H H 0.0000 0.0000 'International Tables Vol C Tables 4.2.6.8 and 6.1.1.4'
N N 0.0061 0.0033 'International Tables Vol C Tables 4.2.6.8 and 6.1.1.4'
O O 0.0106 0.0060 'International Tables Vol C Tables 4.2.6.8 and 6.1.1.4'
F F 0.0171 0.0103 'International Tables Vol C Tables 4.2.6.8 and 6.1.1.4'
P P 0.1023 0.0942 'International Tables Vol C Tables 4.2.6.8 and 6.1.1.4'

loop_
_geom_angle_atom_site_label_1
_geom_angle_atom_site_label_2
_geom_angle_atom_site_label_3
_geom_angle
_geom_angle_site_symmetry_1
_geom_angle_site_symmetry_3
_geom_angle_publ_flag
O1 P1 N1 87.51(10) . . ?
O1 P1 O2 171.62(12) . . ?
N1 P1 O2 87.51(10) . . ?
O1 P1 C36 98.82(15) . . ?
N1 P1 C36 115.00(17) . . ?
O2 P1 C36 89.39(15) . . ?
O1 P1 C29 90.04(13) . . ?
N1 P1 C29 131.46(13) . . ?
O2 P1 C29 88.21(13) . . ?
C36 P1 C29 113.28(17) . . ?
O1 P1 C42 74.1(7) . . ?
N1 P1 C42 111.3(6) . . ?
O2 P1 C42 114.0(7) . . ?
C29 P1 C42 114.5(6) . . ?
C1 O1 P1 115.35(18) . . ?
C12 O2 P1 114.36(18) . . ?
C7 N1 C6 129.7(2) . . ?
C7 N1 P1 114.66(17) . . ?
C6 N1 P1 115.02(18) . . ?
O1 C1 C6 112.4(3) . . ?
O1 C1 C2 124.8(3) . . ?
C6 C1 C2 122.9(3) . . ?
C1 C2 C3 115.5(3) . . ?
C1 C2 C13 121.1(3) . . ?
C3 C2 C13 123.5(3) . . ?
C4 C3 C2 123.4(3) . . ?
C5 C4 C3 118.9(3) . . ?
C5 C4 C17A 123.8(6) . . ?
C3 C4 C17A 116.9(6) . . ?
C5 C4 C17B 116.0(11) . . ?
C3 C4 C17B 125.0(11) . . ?
C6 C5 C4 119.3(3) . . ?
C1 C6 C5 120.1(3) . . ?
C1 C6 N1 109.3(2) . . ?
C5 C6 N1 130.5(3) . . ?
C8 C7 C12 119.9(3) . . ?
C8 C7 N1 130.3(2) . . ?
C12 C7 N1 109.8(2) . . ?
C7 C8 C9 119.2(2) . . ?
C8 C9 C10 119.1(3) . . ?
C8 C9 C21B 121.3(2) . . ?
C10 C9 C21B 119.6(3) . . ?
C8 C9 C21A 121.3(2) . . ?
C10 C9 C21A 119.6(3) . . ?
C9 C10 C11 123.5(3) . . ?
C12 C11 C10 115.5(3) . . ?
C12 C11 C25 121.7(3) . . ?
C10 C11 C25 122.8(3) . . ?
O2 C12 C11 125.0(3) . . ?
O2 C12 C7 112.3(3) . . ?
C11 C12 C7 122.8(3) . . ?
C14 C13 C15 109.7(3) . . ?
C14 C13 C16 107.9(4) . . ?
C15 C13 C16 109.0(3) . . ?
C14 C13 C2 109.3(3) . . ?
C15 C13 C2 109.6(4) . . ?
C16 C13 C2 111.4(3) . . ?
C4 C17A C19A 113.0(13) . . ?
C4 C17A C18A 112.5(14) . . ?
C19A C17A C18A 106.1(12) . . ?
C4 C17A C20A 114.7(9) . . ?
C19A C17A C20A 105.9(14) . . ?
C18A C17A C20A 103.7(14) . . ?
C20B C17B C19B 118(3) . . ?
C20B C17B C18B 111(2) . . ?
C19B C17B C18B 111(2) . . ?
C20B C17B C4 103.8(19) . . ?
C19B C17B C4 100.9(17) . . ?
C18B C17B C4 111(2) . . ?
C22A C21A C24A 111.6(4) . . ?
C22A C21A C23A 108.7(4) . . ?
C24A C21A C23A 106.9(5) . . ?
C22A C21A C9 108.7(3) . . ?
C24A C21A C9 109.8(3) . . ?
C23A C21A C9 111.1(3) . . ?
C23B C21B C22B 107(2) . . ?
C23B C21B C9 112.5(11) . . ?
C22B C21B C9 106.6(9) . . ?
C23B C21B C24B 107.0(18) . . ?
C22B C21B C24B 108(2) . . ?
C9 C21B C24B 115.3(9) . . ?
C27 C25 C26 109.5(5) . . ?
C27 C25 C11 108.7(4) . . ?
C26 C25 C11 111.5(3) . . ?
C27 C25 C28 109.8(4) . . ?
C26 C25 C28 108.1(5) . . ?
C11 C25 C28 109.3(4) . . ?
C30 C29 P1 111.9(2) . . ?
C35 C30 C31 117.6(3) . . ?
C35 C30 C29 120.8(3) . . ?
C31 C30 C29 121.5(3) . . ?
C30 C31 C32 120.9(3) . . ?
C33 C32 C31 120.2(4) . . ?
C34 C33 C32 119.1(4) . . ?
C33 C34 C35 120.9(4) . . ?
C30 C35 C34 121.2(4) . . ?
C37 C36 C41 118.1(4) . . ?
C37 C36 P1 123.1(4) . . ?
C41 C36 P1 118.6(3) . . ?
C36 C37 C38 119.4(6) . . ?
C39 C38 C37 121.2(7) . . ?
C38 C39 F1 119.9(5) . . ?
C38 C39 C40 121.7(6) . . ?
F1 C39 C40 118.5(6) . . ?
C41 C40 C39 117.6(6) . . ?
C40 C41 C36 121.9(5) . . ?
C43 C42 P1 124.1(13) . . ?
C42 C43 C44 127(2) . . ?
C42 C43 C48 123(2) . . ?
C44 C43 C48 110(2) . . ?
C45 C44 C43 122(2) . . ?
C44 C45 C46 127(2) . . ?
C47 C46 C45 110(3) . . ?
C48 C47 C46 129(3) . . ?
C47 C48 C43 122(2) . . ?

loop_
_geom_bond_atom_site_label_1
_geom_bond_atom_site_label_2
_geom_bond_distance
_geom_bond_site_symmetry_2
_geom_bond_publ_flag
P1 O1 1.715(2) . ?
P1 N1 1.719(2) . ?
P1 O2 1.736(2) . ?
P1 C36 1.792(5) . ?
P1 C29 1.825(3) . ?
P1 C42 2.030(18) . ?
F1 C39 1.363(6) . ?
O1 C1 1.371(3) . ?
O2 C12 1.361(3) . ?
N1 C7 1.406(4) . ?
N1 C6 1.415(4) . ?
C1 C6 1.383(4) . ?
C1 C2 1.385(4) . ?
C2 C3 1.395(4) . ?
C2 C13 1.541(5) . ?
C3 C4 1.391(5) . ?
C4 C5 1.389(4) . ?
C4 C17A 1.47(2) . ?
C4 C17B 1.67(3) . ?
C5 C6 1.383(4) . ?
C7 C8 1.385(4) . ?
C7 C12 1.396(4) . ?
C8 C9 1.386(4) . ?
C9 C10 1.387(4) . ?
C9 C21B 1.543(4) . ?
C9 C21A 1.543(4) . ?
C10 C11 1.397(4) . ?
C11 C12 1.374(4) . ?
C11 C25 1.531(4) . ?
C13 C14 1.527(6) . ?
C13 C15 1.536(6) . ?
C13 C16 1.540(5) . ?
C17A C19A 1.516(16) . ?
C17A C18A 1.56(2) . ?
C17A C20A 1.58(2) . ?
C17B C20B 1.47(4) . ?
C17B C19B 1.49(4) . ?
C17B C18B 1.52(3) . ?
C21A C22A 1.498(6) . ?
C21A C24A 1.511(6) . ?
C21A C23A 1.532(6) . ?
C21B C23B 1.50(2) . ?
C21B C22B 1.50(2) . ?
C21B C24B 1.57(2) . ?
C25 C27 1.519(8) . ?
C25 C26 1.529(6) . ?
C25 C28 1.536(8) . ?
C29 C30 1.496(4) . ?
C30 C35 1.379(5) . ?
C30 C31 1.383(4) . ?
C31 C32 1.387(5) . ?
C32 C33 1.379(5) . ?
C33 C34 1.356(6) . ?
C34 C35 1.380(6) . ?
C36 C37 1.354(6) . ?
C36 C41 1.404(6) . ?
C37 C38 1.403(8) . ?
C38 C39 1.304(10) . ?
C39 C40 1.391(10) . ?
C40 C41 1.358(9) . ?
C42 C43 1.25(3) . ?
C43 C44 1.40(3) . ?
C43 C48 1.49(3) . ?
C44 C45 1.28(4) . ?
C45 C46 1.44(3) . ?
C46 C47 1.29(3) . ?
C47 C48 1.27(4) . ?
